data_2225465
loop_
_publ_author_name
'Vafaee, Marzieh'
'Amini, Mostafa M.'
'Ng, Seik Weng'

_publ_section_title
;
 2-(Methoxycarbonyl)quinolinium
 tetrachlorido(quinoline-2-carboxylato-\k^2^<i>N</i>,<i>O</i>)stannate(IV)
 methanol solvate
;
_journal_coeditor_code BT5208
_journal_issue 4
_journal_name_full 'Acta Crystallographica Section E'
_journal_page_first m390
_journal_paper_doi 10.1107/S1600536810008561
_journal_volume 66
_journal_year 2010
_chemical_formula_iupac '(C11 H10 N O2) [Sn Cl4 (C10 H6 N O2)], C H4 O'
_chemical_formula_moiety 'C11 H10 N O2 +, C10 H6 Cl4 N1 O2 Sn -, C H4 O'
_chemical_formula_sum 'C22 H20 Cl4 N2 O5 Sn'
_chemical_formula_weight 652.89
_chemical_name_systematic
;
2-(Methoxycarbonyl)quinolinium
tetrachlorido(quinoline-2-carboxylato-\k^2^<i>N</i>,<i>O</i>)stannate(IV)
methanol solvate
;
_space_group_IT_number 14
_symmetry_cell_setting monoclinic
_symmetry_space_group_name_Hall '-P 2yn'
_symmetry_space_group_name_H-M 'P 1 21/n 1'
_atom_sites_solution_hydrogens geom
_atom_sites_solution_primary direct
_atom_sites_solution_secondary difmap
_audit_creation_method SHELXL-97
_cell_angle_alpha 90.00
_cell_angle_beta 112.8616(6)
_cell_angle_gamma 90.00
_cell_formula_units_Z 4
_cell_length_a 8.4109(4)
_cell_length_b 33.2728(16)
_cell_length_c 10.0241(5)
_cell_measurement_reflns_used 9921
_cell_measurement_temperature 293(2)
_cell_measurement_theta_max 28.1
_cell_measurement_theta_min 2.3
_cell_volume 2584.9(2)
_computing_cell_refinement 'SAINT (Bruker, 2009)'
_computing_data_collection 'APEX2 (Bruker, 2009)'
_computing_data_reduction 'SAINT (Bruker, 2009)'
_computing_molecular_graphics 'X-SEED (Barbour, 2001)'
_computing_publication_material 'publCIF (Westrip, 2010)'
_computing_structure_refinement 'SHELXL97 (Sheldrick, 2008)'
_computing_structure_solution 'SHELXS97 (Sheldrick, 2008)'
_diffrn_ambient_temperature 293(2)
_diffrn_measured_fraction_theta_full 1.000
_diffrn_measured_fraction_theta_max 1.000
_diffrn_measurement_device_type 'Bruker SMART APEX diffractometer'
_diffrn_measurement_method '\w scans'
_diffrn_radiation_monochromator graphite
_diffrn_radiation_source 'fine-focus sealed tube'
_diffrn_radiation_type MoK\a
_diffrn_radiation_wavelength 0.71073
_diffrn_reflns_av_R_equivalents 0.0263
_diffrn_reflns_av_sigmaI/netI 0.0235
_diffrn_reflns_limit_h_max 10
_diffrn_reflns_limit_h_min -10
_diffrn_reflns_limit_k_max 42
_diffrn_reflns_limit_k_min -43
_diffrn_reflns_limit_l_max 13
_diffrn_reflns_limit_l_min -13
_diffrn_reflns_number 24727
_diffrn_reflns_theta_full 27.50
_diffrn_reflns_theta_max 27.50
_diffrn_reflns_theta_min 1.22
_diffrn_standards_decay_% 0
_diffrn_standards_interval_count 0
_diffrn_standards_interval_time 0
_diffrn_standards_number 0
_exptl_absorpt_coefficient_mu 1.437
_exptl_absorpt_correction_T_max 0.8133
_exptl_absorpt_correction_T_min 0.6331
_exptl_absorpt_correction_type multi-scan
_exptl_absorpt_process_details '(SADABS; Sheldrick, 1996)'
_exptl_crystal_colour Colorless
_exptl_crystal_density_diffrn 1.678
_exptl_crystal_density_method 'not measured'
_exptl_crystal_description Wedge
_exptl_crystal_F_000 1296
_exptl_crystal_size_max 0.35
_exptl_crystal_size_mid 0.25
_exptl_crystal_size_min 0.15
_refine_diff_density_max 0.380
_refine_diff_density_min -1.151
_refine_ls_extinction_method none
_refine_ls_goodness_of_fit_ref 1.168
_refine_ls_hydrogen_treatment mixed
_refine_ls_matrix_type full
_refine_ls_number_parameters 317
_refine_ls_number_reflns 5924
_refine_ls_number_restraints 2
_refine_ls_restrained_S_all 1.168
_refine_ls_R_factor_all 0.0459
_refine_ls_R_factor_gt 0.0393
_refine_ls_shift/su_max 0.001
_refine_ls_shift/su_mean 0.001
_refine_ls_structure_factor_coef Fsqd
_refine_ls_weighting_details 'calc w=1/[\s^2^(Fo^2^)+(0.0423P)^2^+3.5411P] where P=(Fo^2^+2Fc^2^)/3'
_refine_ls_weighting_scheme calc
_refine_ls_wR_factor_gt 0.0995
_refine_ls_wR_factor_ref 0.1043
_reflns_number_gt 5288
_reflns_number_total 5924
_reflns_threshold_expression I>2\s(I)
_cod_data_source_file bt5208.cif
_cod_data_source_block I
_cod_depositor_comments
;
The following automatic conversions were performed:
'_symmetry_cell_setting' value 'Monoclinic' changed to 'monoclinic'
according to '/home/saulius/struct/CIF-dictionaries/cif_core.dic'
dictionary named 'cif_core.dic' version 2.4.1 from
2010-06-29.

'_exptl_absorpt_correction_type' value 'Multi-scan' changed
to 'multi-scan' according to
'/home/saulius/struct/CIF-dictionaries/cif_core.dic' dictionary named
'cif_core.dic' version 2.4.1 from 2010-06-29.

Automatic conversion script
Id: cif_fix_enum 1527 2010-12-29 10:47:43Z saulius 
;
_cod_original_sg_symbol_H-M 'P 21/n'
_cod_database_code 2225465
_cod_database_fobs_code 2225465

loop_
_symmetry_equiv_pos_as_xyz
'x, y, z'
'-x+1/2, y+1/2, -z+1/2'
'-x, -y, -z'
'x-1/2, -y-1/2, z-1/2'

loop_
_atom_site_type_symbol
_atom_site_label
_atom_site_fract_x
_atom_site_fract_y
_atom_site_fract_z
_atom_site_U_iso_or_equiv
_atom_site_adp_type
_atom_site_calc_flag
_atom_site_refinement_flags
_atom_site_occupancy
_atom_site_disorder_assembly
_atom_site_disorder_group
Sn Sn1 0.77625(3) 0.625981(7) 0.62161(2) 0.03525(9) Uani d . 1 . .
Cl Cl1 0.79773(15) 0.56055(3) 0.53317(11) 0.0513(2) Uani d . 1 . .
Cl Cl2 0.86453(17) 0.60335(4) 0.86654(11) 0.0633(3) Uani d . 1 . .
Cl Cl3 1.06377(14) 0.64544(4) 0.66027(14) 0.0661(3) Uani d . 1 . .
Cl Cl4 0.47849(13) 0.61972(3) 0.58488(12) 0.0492(2) Uani d . 1 . .
O O1 0.6997(4) 0.64512(8) 0.4078(3) 0.0419(6) Uani d . 1 . .
O O2 0.6522(5) 0.69652(10) 0.2599(3) 0.0665(9) Uani d . 1 . .
O O3 0.1333(4) 0.58105(10) 0.2844(4) 0.0573(8) Uani d . 1 . .
O O4 0.2708(4) 0.62339(9) 0.1913(4) 0.0566(8) Uani d . 1 . .
O O5 0.5646(4) 0.63000(9) 0.0768(3) 0.0476(6) Uani d D 1 . .
N N1 0.7356(4) 0.69426(9) 0.6318(3) 0.0388(7) Uani d . 1 . .
N N3 0.4799(4) 0.56215(9) 0.1803(3) 0.0376(6) Uani d D 1 . .
C C1 0.6875(5) 0.68256(12) 0.3810(4) 0.0439(9) Uani d . 1 . .
C C2 0.7133(5) 0.71104(11) 0.5058(4) 0.0408(8) Uani d . 1 . .
C C3 0.7086(7) 0.75223(13) 0.4836(5) 0.0591(12) Uani d . 1 . .
H H3A 0.6919 0.7626 0.3930 0.071 Uiso calc R 1 . .
C C4 0.7287(7) 0.77719(13) 0.5963(5) 0.0638(13) Uani d . 1 . .
H H4 0.7297 0.8049 0.5840 0.077 Uiso calc R 1 . .
C C5 0.7481(6) 0.76113(12) 0.7317(5) 0.0505(10) Uani d . 1 . .
C C6 0.7654(7) 0.78527(14) 0.8525(6) 0.0676(14) Uani d . 1 . .
H H6 0.7710 0.8131 0.8455 0.081 Uiso calc R 1 . .
C C7 0.7741(8) 0.76872(16) 0.9772(6) 0.0747(16) Uani d . 1 . .
H H7 0.7831 0.7851 1.0550 0.090 Uiso calc R 1 . .
C C8 0.7696(8) 0.72689(16) 0.9909(5) 0.0726(15) Uani d . 1 . .
H H8 0.7743 0.7157 1.0774 0.087 Uiso calc R 1 . .
C C9 0.7581(7) 0.70231(14) 0.8775(5) 0.0573(12) Uani d . 1 . .
H H9 0.7571 0.6746 0.8882 0.069 Uiso calc R 1 . .
C C10 0.7480(5) 0.71862(11) 0.7467(4) 0.0421(8) Uani d . 1 . .
C C11 0.2513(5) 0.59121(12) 0.2346(4) 0.0423(8) Uani d . 1 . .
C C12 0.3641(5) 0.55578(11) 0.2379(4) 0.0412(8) Uani d . 1 . .
C C13 0.3513(6) 0.51870(13) 0.2949(5) 0.0530(10) Uani d . 1 . .
H H13 0.2686 0.5143 0.3337 0.064 Uiso calc R 1 . .
C C14 0.4601(7) 0.48872(13) 0.2940(5) 0.0599(12) Uani d . 1 . .
H H14 0.4528 0.4639 0.3339 0.072 Uiso calc R 1 . .
C C15 0.5835(6) 0.49474(12) 0.2337(4) 0.0503(10) Uani d . 1 . .
C C16 0.7009(7) 0.46501(15) 0.2295(6) 0.0681(14) Uani d . 1 . .
H H16 0.7010 0.4399 0.2703 0.082 Uiso calc R 1 . .
C C17 0.8142(7) 0.47287(17) 0.1659(6) 0.0739(16) Uani d . 1 . .
H H17 0.8914 0.4531 0.1638 0.089 Uiso calc R 1 . .
C C18 0.8150(6) 0.51091(17) 0.1030(6) 0.0671(14) Uani d . 1 . .
H H18 0.8917 0.5156 0.0584 0.081 Uiso calc R 1 . .
C C19 0.7058(5) 0.54069(14) 0.1064(5) 0.0524(10) Uani d . 1 . .
H H19 0.7081 0.5656 0.0655 0.063 Uiso calc R 1 . .
C C20 0.5903(5) 0.53305(11) 0.1727(4) 0.0418(8) Uani d . 1 . .
C C21 0.0198(7) 0.61294(16) 0.2925(7) 0.0707(14) Uani d . 1 . .
H H21A -0.0661 0.6020 0.3231 0.106 Uiso calc R 1 . .
H H21B -0.0355 0.6251 0.1989 0.106 Uiso calc R 1 . .
H H21C 0.0859 0.6328 0.3609 0.106 Uiso calc R 1 . .
C C22 0.4323(7) 0.64239(17) -0.0535(5) 0.0680(13) Uani d . 1 . .
H H22A 0.3222 0.6360 -0.0511 0.102 Uiso calc R 1 . .
H H22B 0.4445 0.6288 -0.1334 0.102 Uiso calc R 1 . .
H H22C 0.4400 0.6709 -0.0649 0.102 Uiso calc R 1 . .
H H3 0.490(6) 0.5852(7) 0.145(4) 0.051(13) Uiso d D 1 . .
H H5 0.589(7) 0.6495(10) 0.135(4) 0.069(16) Uiso d D 1 . .

loop_
_atom_site_aniso_label
_atom_site_aniso_U_11
_atom_site_aniso_U_22
_atom_site_aniso_U_33
_atom_site_aniso_U_12
_atom_site_aniso_U_13
_atom_site_aniso_U_23
Sn1 0.03944(14) 0.03703(14) 0.02901(13) 0.00101(10) 0.01300(10) 0.00026(9)
Cl1 0.0677(7) 0.0394(5) 0.0486(5) 0.0063(4) 0.0244(5) -0.0038(4)
Cl2 0.0838(8) 0.0711(7) 0.0352(5) 0.0275(6) 0.0232(5) 0.0130(5)
Cl3 0.0402(6) 0.0898(9) 0.0675(7) -0.0076(5) 0.0202(5) -0.0077(6)
Cl4 0.0413(5) 0.0480(5) 0.0587(6) -0.0016(4) 0.0200(4) 0.0033(4)
O1 0.0560(16) 0.0409(14) 0.0290(12) -0.0004(12) 0.0168(11) -0.0010(10)
O2 0.113(3) 0.0531(18) 0.0342(15) -0.0056(18) 0.0291(17) 0.0064(13)
O3 0.0554(18) 0.0594(19) 0.071(2) -0.0112(14) 0.0394(16) -0.0129(15)
O4 0.067(2) 0.0469(17) 0.067(2) 0.0100(14) 0.0382(17) 0.0064(14)
O5 0.0541(17) 0.0469(16) 0.0389(14) -0.0048(13) 0.0151(13) -0.0037(12)
N1 0.0468(17) 0.0349(16) 0.0379(16) -0.0054(13) 0.0199(14) -0.0032(12)
N3 0.0431(17) 0.0348(16) 0.0344(15) -0.0011(13) 0.0147(13) -0.0012(12)
C1 0.054(2) 0.046(2) 0.0339(18) -0.0029(17) 0.0194(17) 0.0027(15)
C2 0.050(2) 0.0383(19) 0.0363(18) -0.0022(16) 0.0187(16) 0.0012(15)
C3 0.089(4) 0.043(2) 0.050(2) -0.006(2) 0.032(2) 0.0099(19)
C4 0.096(4) 0.034(2) 0.067(3) -0.006(2) 0.039(3) -0.002(2)
C5 0.064(3) 0.036(2) 0.058(2) -0.0072(18) 0.031(2) -0.0069(18)
C6 0.096(4) 0.041(2) 0.078(3) -0.011(2) 0.046(3) -0.021(2)
C7 0.111(5) 0.063(3) 0.070(3) -0.015(3) 0.057(3) -0.030(3)
C8 0.114(5) 0.069(3) 0.055(3) -0.018(3) 0.055(3) -0.016(2)
C9 0.089(3) 0.045(2) 0.051(2) -0.012(2) 0.042(2) -0.0110(19)
C10 0.052(2) 0.0368(19) 0.043(2) -0.0080(16) 0.0240(18) -0.0077(15)
C11 0.043(2) 0.046(2) 0.0396(19) -0.0044(16) 0.0181(17) -0.0102(16)
C12 0.045(2) 0.040(2) 0.0386(19) -0.0048(16) 0.0167(16) -0.0045(15)
C13 0.064(3) 0.044(2) 0.056(2) -0.010(2) 0.028(2) 0.0029(19)
C14 0.083(3) 0.036(2) 0.058(3) -0.007(2) 0.024(2) 0.0033(19)
C15 0.059(3) 0.037(2) 0.043(2) 0.0062(18) 0.0070(19) -0.0042(16)
C16 0.078(3) 0.045(3) 0.064(3) 0.018(2) 0.009(3) -0.006(2)
C17 0.062(3) 0.070(3) 0.073(3) 0.028(3) 0.008(3) -0.017(3)
C18 0.046(3) 0.083(4) 0.068(3) 0.009(2) 0.018(2) -0.024(3)
C19 0.045(2) 0.058(3) 0.054(2) 0.0022(19) 0.0180(19) -0.011(2)
C20 0.042(2) 0.0378(19) 0.0391(19) 0.0025(15) 0.0087(16) -0.0082(15)
C21 0.061(3) 0.075(3) 0.093(4) -0.003(2) 0.048(3) -0.024(3)
C22 0.086(4) 0.077(3) 0.043(2) 0.001(3) 0.027(2) 0.001(2)

loop_
_atom_type_symbol
_atom_type_description
_atom_type_scat_dispersion_real
_atom_type_scat_dispersion_imag
_atom_type_scat_source
C C 0.0033 0.0016 'International Tables Vol C Tables 4.2.6.8 and 6.1.1.4'
H H 0.0000 0.0000 'International Tables Vol C Tables 4.2.6.8 and 6.1.1.4'
N N 0.0061 0.0033 'International Tables Vol C Tables 4.2.6.8 and 6.1.1.4'
O O 0.0106 0.0060 'International Tables Vol C Tables 4.2.6.8 and 6.1.1.4'
Cl Cl 0.1484 0.1585 'International Tables Vol C Tables 4.2.6.8 and 6.1.1.4'
Sn Sn -0.6537 1.4246 'International Tables Vol C Tables 4.2.6.8 and 6.1.1.4'

loop_
_geom_angle_atom_site_label_1
_geom_angle_atom_site_label_2
_geom_angle_atom_site_label_3
_geom_angle_site_symmetry_1
_geom_angle_site_symmetry_3
_geom_angle
_geom_angle_publ_flag
O1 Sn1 N1 . . 75.66(10) ?
O1 Sn1 Cl1 . . 86.24(8) ?
N1 Sn1 Cl1 . . 161.86(8) ?
O1 Sn1 Cl3 . . 88.44(8) ?
N1 Sn1 Cl3 . . 83.31(9) ?
Cl1 Sn1 Cl3 . . 95.15(4) ?
O1 Sn1 Cl2 . . 179.45(8) ?
N1 Sn1 Cl2 . . 104.89(8) ?
Cl1 Sn1 Cl2 . . 93.21(4) ?
Cl3 Sn1 Cl2 . . 91.59(5) ?
O1 Sn1 Cl4 . . 88.95(8) ?
N1 Sn1 Cl4 . . 85.89(8) ?
Cl1 Sn1 Cl4 . . 95.12(4) ?
Cl3 Sn1 Cl4 . . 169.21(4) ?
Cl2 Sn1 Cl4 . . 91.12(4) ?
C1 O1 Sn1 . . 119.0(2) ?
C11 O3 C21 . . 116.3(4) ?
C22 O5 H5 . . 108(4) ?
C2 N1 C10 . . 119.0(3) ?
C2 N1 Sn1 . . 110.0(2) ?
C10 N1 Sn1 . . 130.7(2) ?
C12 N3 C20 . . 122.7(3) ?
C12 N3 H3 . . 122(3) ?
C20 N3 H3 . . 116(3) ?
O2 C1 O1 . . 123.4(4) ?
O2 C1 C2 . . 118.9(4) ?
O1 C1 C2 . . 117.6(3) ?
N1 C2 C3 . . 123.6(4) ?
N1 C2 C1 . . 116.4(3) ?
C3 C2 C1 . . 120.0(3) ?
C4 C3 C2 . . 119.0(4) ?
C4 C3 H3A . . 120.5 ?
C2 C3 H3A . . 120.5 ?
C3 C4 C5 . . 120.0(4) ?
C3 C4 H4 . . 120.0 ?
C5 C4 H4 . . 120.0 ?
C4 C5 C6 . . 123.1(4) ?
C4 C5 C10 . . 118.3(4) ?
C6 C5 C10 . . 118.6(4) ?
C7 C6 C5 . . 121.0(4) ?
C7 C6 H6 . . 119.5 ?
C5 C6 H6 . . 119.5 ?
C6 C7 C8 . . 120.3(4) ?
C6 C7 H7 . . 119.8 ?
C8 C7 H7 . . 119.8 ?
C9 C8 C7 . . 120.5(5) ?
C9 C8 H8 . . 119.8 ?
C7 C8 H8 . . 119.8 ?
C8 C9 C10 . . 120.5(4) ?
C8 C9 H9 . . 119.8 ?
C10 C9 H9 . . 119.8 ?
N1 C10 C9 . . 121.0(3) ?
N1 C10 C5 . . 119.9(3) ?
C9 C10 C5 . . 119.0(4) ?
O4 C11 O3 . . 126.9(4) ?
O4 C11 C12 . . 122.5(4) ?
O3 C11 C12 . . 110.6(3) ?
N3 C12 C13 . . 120.7(4) ?
N3 C12 C11 . . 115.3(3) ?
C13 C12 C11 . . 123.9(4) ?
C14 C13 C12 . . 119.5(4) ?
C14 C13 H13 . . 120.2 ?
C12 C13 H13 . . 120.2 ?
C13 C14 C15 . . 120.8(4) ?
C13 C14 H14 . . 119.6 ?
C15 C14 H14 . . 119.6 ?
C16 C15 C14 . . 123.8(5) ?
C16 C15 C20 . . 118.0(5) ?
C14 C15 C20 . . 118.2(4) ?
C17 C16 C15 . . 120.3(5) ?
C17 C16 H16 . . 119.8 ?
C15 C16 H16 . . 119.8 ?
C16 C17 C18 . . 120.4(4) ?
C16 C17 H17 . . 119.8 ?
C18 C17 H17 . . 119.8 ?
C19 C18 C17 . . 121.3(5) ?
C19 C18 H18 . . 119.3 ?
C17 C18 H18 . . 119.3 ?
C18 C19 C20 . . 118.7(5) ?
C18 C19 H19 . . 120.6 ?
C20 C19 H19 . . 120.6 ?
N3 C20 C19 . . 120.8(4) ?
N3 C20 C15 . . 118.0(4) ?
C19 C20 C15 . . 121.2(4) ?
O3 C21 H21A . . 109.5 ?
O3 C21 H21B . . 109.5 ?
H21A C21 H21B . . 109.5 ?
O3 C21 H21C . . 109.5 ?
H21A C21 H21C . . 109.5 ?
H21B C21 H21C . . 109.5 ?
O5 C22 H22A . . 109.5 ?
O5 C22 H22B . . 109.5 ?
H22A C22 H22B . . 109.5 ?
O5 C22 H22C . . 109.5 ?
H22A C22 H22C . . 109.5 ?
H22B C22 H22C . . 109.5 ?

loop_
_geom_bond_atom_site_label_1
_geom_bond_atom_site_label_2
_geom_bond_site_symmetry_2
_geom_bond_distance
_geom_bond_publ_flag
Sn1 O1 . 2.083(2) ?
Sn1 N1 . 2.305(3) ?
Sn1 Cl1 . 2.3838(10) ?
Sn1 Cl3 . 2.3853(11) ?
Sn1 Cl2 . 2.3937(10) ?
Sn1 Cl4 . 2.3947(10) ?
O1 C1 . 1.270(5) ?
O2 C1 . 1.223(4) ?
O3 C11 . 1.317(5) ?
O3 C21 . 1.451(6) ?
O4 C11 . 1.190(5) ?
O5 C22 . 1.409(6) ?
O5 H5 . 0.842(10) ?
N1 C2 . 1.325(5) ?
N1 C10 . 1.379(5) ?
N3 C12 . 1.328(5) ?
N3 C20 . 1.364(5) ?
N3 H3 . 0.860(10) ?
C1 C2 . 1.517(5) ?
C2 C3 . 1.387(6) ?
C3 C4 . 1.358(6) ?
C3 H3A . 0.9300 ?
C4 C5 . 1.408(6) ?
C4 H4 . 0.9300 ?
C5 C6 . 1.413(6) ?
C5 C10 . 1.423(5) ?
C6 C7 . 1.342(7) ?
C6 H6 . 0.9300 ?
C7 C8 . 1.400(7) ?
C7 H7 . 0.9300 ?
C8 C9 . 1.373(6) ?
C8 H8 . 0.9300 ?
C9 C10 . 1.391(6) ?
C9 H9 . 0.9300 ?
C11 C12 . 1.505(5) ?
C12 C13 . 1.382(6) ?
C13 C14 . 1.356(7) ?
C13 H13 . 0.9300 ?
C14 C15 . 1.404(7) ?
C14 H14 . 0.9300 ?
C15 C16 . 1.410(6) ?
C15 C20 . 1.425(6) ?
C16 C17 . 1.362(8) ?
C16 H16 . 0.9300 ?
C17 C18 . 1.415(8) ?
C17 H17 . 0.9300 ?
C18 C19 . 1.360(6) ?
C18 H18 . 0.9300 ?
C19 C20 . 1.397(6) ?
C19 H19 . 0.9300 ?
C21 H21A . 0.9600 ?
C21 H21B . 0.9600 ?
C21 H21C . 0.9600 ?
C22 H22A . 0.9600 ?
C22 H22B . 0.9600 ?
C22 H22C . 0.9600 ?

loop_
_geom_hbond_atom_site_label_D
_geom_hbond_atom_site_label_H
_geom_hbond_atom_site_label_A
_geom_hbond_site_symmetry_A
_geom_hbond_distance_DH
_geom_hbond_distance_HA
_geom_hbond_distance_DA
_geom_hbond_angle_DHA
_geom_hbond_publ_flag
O5 H5 O2 . 0.840(10) 1.950(10) 2.785(4) 176(5) yes
N3 H3 O5 . 0.860(10) 1.85(2) 2.693(4) 166(4) yes

loop_
_geom_torsion_atom_site_label_1
_geom_torsion_atom_site_label_2
_geom_torsion_atom_site_label_3
_geom_torsion_atom_site_label_4
_geom_torsion_site_symmetry_1
_geom_torsion_site_symmetry_2
_geom_torsion_site_symmetry_3
_geom_torsion_site_symmetry_4
_geom_torsion
_geom_torsion_publ_flag
N1 Sn1 O1 C1 . . . . 8.4(3) ?
Cl1 Sn1 O1 C1 . . . . -170.3(3) ?
Cl3 Sn1 O1 C1 . . . . -75.1(3) ?
Cl2 Sn1 O1 C1 . . . . -169(9) ?
Cl4 Sn1 O1 C1 . . . . 94.5(3) ?
O1 Sn1 N1 C2 . . . . -10.0(3) ?
Cl1 Sn1 N1 C2 . . . . -6.0(5) ?
Cl3 Sn1 N1 C2 . . . . 80.1(3) ?
Cl2 Sn1 N1 C2 . . . . 170.0(2) ?
Cl4 Sn1 N1 C2 . . . . -100.0(3) ?
O1 Sn1 N1 C10 . . . . 177.0(3) ?
Cl1 Sn1 N1 C10 . . . . -179.0(2) ?
Cl3 Sn1 N1 C10 . . . . -92.9(3) ?
Cl2 Sn1 N1 C10 . . . . -3.0(3) ?
Cl4 Sn1 N1 C10 . . . . 87.0(3) ?
Sn1 O1 C1 O2 . . . . 176.1(3) ?
Sn1 O1 C1 C2 . . . . -5.7(5) ?
C10 N1 C2 C3 . . . . 2.8(6) ?
Sn1 N1 C2 C3 . . . . -171.2(4) ?
C10 N1 C2 C1 . . . . -175.6(3) ?
Sn1 N1 C2 C1 . . . . 10.4(4) ?
O2 C1 C2 N1 . . . . 174.0(4) ?
O1 C1 C2 N1 . . . . -4.2(6) ?
O2 C1 C2 C3 . . . . -4.5(6) ?
O1 C1 C2 C3 . . . . 177.3(4) ?
N1 C2 C3 C4 . . . . 0.4(8) ?
C1 C2 C3 C4 . . . . 178.8(4) ?
C2 C3 C4 C5 . . . . -2.1(8) ?
C3 C4 C5 C6 . . . . -178.5(5) ?
C3 C4 C5 C10 . . . . 0.8(8) ?
C4 C5 C6 C7 . . . . 176.3(6) ?
C10 C5 C6 C7 . . . . -2.9(8) ?
C5 C6 C7 C8 . . . . 1.3(9) ?
C6 C7 C8 C9 . . . . 0.7(10) ?
C7 C8 C9 C10 . . . . -1.0(9) ?
C2 N1 C10 C9 . . . . 175.0(4) ?
Sn1 N1 C10 C9 . . . . -12.5(6) ?
C2 N1 C10 C5 . . . . -4.1(6) ?
Sn1 N1 C10 C5 . . . . 168.4(3) ?
C8 C9 C10 N1 . . . . -179.7(5) ?
C8 C9 C10 C5 . . . . -0.6(7) ?
C4 C5 C10 N1 . . . . 2.4(7) ?
C6 C5 C10 N1 . . . . -178.4(4) ?
C4 C5 C10 C9 . . . . -176.7(5) ?
C6 C5 C10 C9 . . . . 2.5(7) ?
C21 O3 C11 O4 . . . . -2.7(6) ?
C21 O3 C11 C12 . . . . 177.7(4) ?
C20 N3 C12 C13 . . . . 0.6(6) ?
C20 N3 C12 C11 . . . . -179.0(3) ?
O4 C11 C12 N3 . . . . -4.2(6) ?
O3 C11 C12 N3 . . . . 175.5(3) ?
O4 C11 C12 C13 . . . . 176.2(4) ?
O3 C11 C12 C13 . . . . -4.1(5) ?
N3 C12 C13 C14 . . . . 1.0(6) ?
C11 C12 C13 C14 . . . . -179.4(4) ?
C12 C13 C14 C15 . . . . -1.1(7) ?
C13 C14 C15 C16 . . . . 179.8(5) ?
C13 C14 C15 C20 . . . . -0.5(7) ?
C14 C15 C16 C17 . . . . 178.4(5) ?
C20 C15 C16 C17 . . . . -1.3(7) ?
C15 C16 C17 C18 . . . . -0.2(8) ?
C16 C17 C18 C19 . . . . 1.2(8) ?
C17 C18 C19 C20 . . . . -0.5(7) ?
C12 N3 C20 C19 . . . . 177.7(4) ?
C12 N3 C20 C15 . . . . -2.1(5) ?
C18 C19 C20 N3 . . . . 179.2(4) ?
C18 C19 C20 C15 . . . . -1.1(6) ?
C16 C15 C20 N3 . . . . -178.3(4) ?
C14 C15 C20 N3 . . . . 2.0(6) ?
C16 C15 C20 C19 . . . . 2.0(6) ?
C14 C15 C20 C19 . . . . -177.8(4) ?
